data_7719542
loop_
_publ_author_name
'Rodr&#xed;guez-Rey, Jos&#xe9; Luis'
'V&#xe1;zquez-Carballo, Irene'
'Sousa-Pedrares, Antonio'

_publ_section_title
;
 Unconventional coordination modes of carboranyl
 phosphine-iminophosphorane ligands.
;
_journal_issue 43
_journal_name_full 'Dalton transactions (Cambridge, England : 2003)'
_journal_page_first 16219
_journal_page_last 16240
_journal_paper_doi 10.1039/d5dt02122g
_journal_volume 54
_journal_year 2025
_chemical_formula_sum 'C29 H37 B10 Cl2 N P2 Pd'
_chemical_formula_weight 746.93
_space_group_crystal_system monoclinic
_space_group_IT_number 14
_space_group_name_Hall '-P 2yn'
_space_group_name_H-M_alt 'P 1 21/n 1'
_atom_sites_solution_hydrogens mixed
_atom_sites_solution_primary direct
_audit_creation_method SHELXL-2019/3
_audit_update_record
;
2025-05-16 deposited with the CCDC.	2025-09-29 downloaded from the CCDC.
;
_cell_angle_alpha 90
_cell_angle_beta 114.270(4)
_cell_angle_gamma 90
_cell_formula_units_Z 4
_cell_length_a 13.9797(8)
_cell_length_b 17.9443(9)
_cell_length_c 14.9517(9)
_cell_measurement_reflns_used 1931
_cell_measurement_temperature 100(2)
_cell_measurement_theta_max 30.285
_cell_measurement_theta_min 2.6
_cell_volume 3419.2(3)
_computing_cell_refinement 'BRUKER APEX2'
_computing_data_collection 'BRUKER APEX2'
_computing_data_reduction 'Bruker SAINT'
_computing_molecular_graphics 'Ortep for Windows (Farrugia, 2012)'
_computing_structure_refinement 'SHELXL-2019/2 (Sheldrick, 2019)'
_computing_structure_solution 'SHELXT-2018/2 (Sheldrick, 2015)'
_diffrn_ambient_temperature 100(2)
_diffrn_measured_fraction_theta_full 1.000
_diffrn_measured_fraction_theta_max 1.000
_diffrn_measurement_device_type 'Bruker Kappa APEXII CCD'
_diffrn_measurement_method 'omega and phi scans'
_diffrn_radiation_type MoK\a
_diffrn_radiation_wavelength 0.71073
_diffrn_reflns_av_R_equivalents 0.0650
_diffrn_reflns_av_unetI/netI 0.0269
_diffrn_reflns_Laue_measured_fraction_full 1.000
_diffrn_reflns_Laue_measured_fraction_max 1.000
_diffrn_reflns_limit_h_max 19
_diffrn_reflns_limit_h_min -19
_diffrn_reflns_limit_k_max 25
_diffrn_reflns_limit_k_min -25
_diffrn_reflns_limit_l_max 21
_diffrn_reflns_limit_l_min -21
_diffrn_reflns_number 198286
_diffrn_reflns_point_group_measured_fraction_full 1.000
_diffrn_reflns_point_group_measured_fraction_max 1.000
_diffrn_reflns_theta_full 25.242
_diffrn_reflns_theta_max 30.508
_diffrn_reflns_theta_min 1.876
_exptl_absorpt_coefficient_mu 0.816
_exptl_absorpt_correction_T_max 0.8879
_exptl_absorpt_correction_T_min 0.7789
_exptl_absorpt_correction_type multi-scan
_exptl_absorpt_process_details
;
 Sheldrick, G.M. SADABS: Program for absorption correction
 using area detector data. University of G\"ottingen, Germany, 1996.
;
_exptl_crystal_colour Yellow
_exptl_crystal_density_diffrn 1.451
_exptl_crystal_description Plate
_exptl_crystal_F_000 1512
_exptl_crystal_size_max 0.380
_exptl_crystal_size_mid 0.300
_exptl_crystal_size_min 0.030
_refine_diff_density_max 1.110
_refine_diff_density_min -0.860
_refine_diff_density_rms 0.086
_refine_ls_extinction_method none
_refine_ls_goodness_of_fit_ref 1.053
_refine_ls_hydrogen_treatment mixed
_refine_ls_matrix_type full
_refine_ls_number_parameters 411
_refine_ls_number_reflns 10434
_refine_ls_number_restraints 0
_refine_ls_restrained_S_all 1.053
_refine_ls_R_factor_all 0.0427
_refine_ls_R_factor_gt 0.0313
_refine_ls_shift/su_max 0.001
_refine_ls_shift/su_mean 0.000
_refine_ls_structure_factor_coef Fsqd
_refine_ls_weighting_details 'w=1/[\s^2^(Fo^2^)+(0.0278P)^2^+3.8373P] where P=(Fo^2^+2Fc^2^)/3'
_refine_ls_weighting_scheme calc
_refine_ls_wR_factor_gt 0.0681
_refine_ls_wR_factor_ref 0.0732
_reflns_Friedel_coverage 0.000
_reflns_number_gt 8723
_reflns_number_total 10434
_reflns_threshold_expression 'I > 2\s(I)'
_cod_data_source_file d5dt02122g2.cif
_cod_data_source_block Pd5
_cod_depositor_comments 'Adding full bibliography for 7719538--7719544.cif.'
_cod_original_sg_symbol_H-M 'P 21/n'
_cod_database_code 7719542
_shelx_shelxl_version_number 2019/3
_shelx_space_group_comment
;
The symmetry employed for this shelxl refinement is uniquely defined
by the following loop, which should always be used as a source of
symmetry information in preference to the above space-group names.
They are only intended as comments.
;
_shelx_estimated_absorpt_t_min 0.747
_shelx_estimated_absorpt_t_max 0.976

loop_
_space_group_symop_operation_xyz
'x, y, z'
'-x+1/2, y+1/2, -z+1/2'
'-x, -y, -z'
'x-1/2, -y-1/2, z-1/2'

loop_
_atom_site_label
_atom_site_type_symbol
_atom_site_fract_x
_atom_site_fract_y
_atom_site_fract_z
_atom_site_U_iso_or_equiv
_atom_site_adp_type
_atom_site_occupancy
_atom_site_site_symmetry_order
_atom_site_calc_flag
_atom_site_refinement_flags_posn
_atom_site_refinement_flags_adp
_atom_site_refinement_flags_occupancy
_atom_site_disorder_assembly
_atom_site_disorder_group
H2 H 0.9471(19) 0.2187(13) 0.2889(17) 0.022(6) Uiso 1 1 d . . . . .
Pd1 Pd 0.77250(2) 0.29549(2) 0.32407(2) 0.01269(4) Uani 1 1 d . . . . .
Cl1 Cl 0.70636(4) 0.23006(3) 0.41731(3) 0.02040(9) Uani 1 1 d . . . . .
Cl2 Cl 0.75828(4) 0.18768(2) 0.22507(4) 0.02229(10) Uani 1 1 d . . . . .
P1 P 0.78250(3) 0.43538(2) 0.20574(3) 0.01201(8) Uani 1 1 d . . . . .
P2 P 0.77302(3) 0.39199(2) 0.41801(3) 0.01312(9) Uani 1 1 d . . . . .
N1 N 0.83906(11) 0.35560(8) 0.24155(11) 0.0119(3) Uani 1 1 d . . . . .
B3 B 0.94965(15) 0.34384(11) 0.26841(14) 0.0133(3) Uani 1 1 d . . . . .
B4 B 1.03958(16) 0.31727(12) 0.38923(15) 0.0187(4) Uani 1 1 d . . . . .
H4 H 1.013135 0.319097 0.450464 0.022 Uiso 1 1 calc R U . . .
B5 B 1.12482(17) 0.24646(13) 0.38531(17) 0.0226(4) Uani 1 1 d . . . . .
H5 H 1.153149 0.202263 0.443263 0.027 Uiso 1 1 calc R U . . .
B6 B 1.09619(17) 0.22560(13) 0.26138(17) 0.0220(4) Uani 1 1 d . . . . .
H6 H 1.105342 0.168053 0.236959 0.026 Uiso 1 1 calc R U . . .
B7 B 1.03197(16) 0.37675(12) 0.20978(16) 0.0175(4) Uani 1 1 d . . . . .
H7 H 0.999779 0.419011 0.149599 0.021 Uiso 1 1 calc R U . . .
B8 B 1.06347(16) 0.39899(12) 0.33479(16) 0.0178(4) Uani 1 1 d . . . . .
H8 H 1.054148 0.456507 0.359194 0.021 Uiso 1 1 calc R U . . .
B9 B 1.16957(17) 0.33988(13) 0.40791(16) 0.0211(4) Uani 1 1 d . . . . .
H9 H 1.229567 0.358399 0.480987 0.025 Uiso 1 1 calc R U . . .
B10 B 1.20492(17) 0.28245(13) 0.32880(17) 0.0214(4) Uani 1 1 d . . . . .
H10 H 1.287491 0.263173 0.349450 0.026 Uiso 1 1 calc R U . . .
B11 B 1.11982(17) 0.30607(13) 0.20600(17) 0.0219(4) Uani 1 1 d . . . . .
H11 H 1.145649 0.302279 0.144472 0.026 Uiso 1 1 calc R U . . .
B12 B 1.16545(16) 0.37735(13) 0.29656(17) 0.0214(4) Uani 1 1 d . . . . .
H12 H 1.222302 0.420936 0.295456 0.026 Uiso 1 1 calc R U . . .
C1 C 0.99616(14) 0.28608(10) 0.19511(13) 0.0175(3) Uani 1 1 d . . . . .
C2 C 1.00063(15) 0.25352(10) 0.29800(14) 0.0182(4) Uani 1 1 d . . . . .
C3 C 0.91249(16) 0.25641(12) 0.10070(15) 0.0264(4) Uani 1 1 d . . . . .
H3A H 0.924823 0.203299 0.094364 0.040 Uiso 1 1 calc R U . . .
H3B H 0.915124 0.283654 0.044945 0.040 Uiso 1 1 calc R U . . .
H3C H 0.843315 0.263052 0.101601 0.040 Uiso 1 1 calc R U . . .
C4 C 0.82067(15) 0.50322(10) 0.30415(13) 0.0165(3) Uani 1 1 d . . . . .
H4A H 0.879965 0.532945 0.303338 0.020 Uiso 1 1 calc R U . . .
H4B H 0.761201 0.537684 0.291490 0.020 Uiso 1 1 calc R U . . .
C5 C 0.85330(14) 0.46911(10) 0.40690(13) 0.0149(3) Uani 1 1 d . . . . .
H5A H 0.852828 0.509234 0.452166 0.018 Uiso 1 1 calc R U . . .
H5B H 0.926542 0.451293 0.429570 0.018 Uiso 1 1 calc R U . . .
C6 C 0.64259(13) 0.42489(10) 0.15466(13) 0.0147(3) Uani 1 1 d . . . . .
C7 C 0.59587(14) 0.35650(11) 0.11568(13) 0.0178(3) Uani 1 1 d . . . . .
H7A H 0.638094 0.313951 0.120333 0.021 Uiso 1 1 calc R U . . .
C8 C 0.48677(15) 0.35142(12) 0.06994(15) 0.0228(4) Uani 1 1 d . . . . .
H8A H 0.454466 0.305257 0.043058 0.027 Uiso 1 1 calc R U . . .
C9 C 0.42526(15) 0.41357(13) 0.06356(16) 0.0272(4) Uani 1 1 d . . . . .
H9A H 0.350955 0.409649 0.032963 0.033 Uiso 1 1 calc R U . . .
C10 C 0.47171(15) 0.48135(12) 0.10162(15) 0.0255(4) Uani 1 1 d . . . . .
H10A H 0.429099 0.523665 0.097010 0.031 Uiso 1 1 calc R U . . .
C11 C 0.57999(14) 0.48767(11) 0.14636(14) 0.0194(4) Uani 1 1 d . . . . .
H11A H 0.611645 0.534399 0.171318 0.023 Uiso 1 1 calc R U . . .
C12 C 0.80957(13) 0.47330(10) 0.10719(13) 0.0140(3) Uani 1 1 d . . . . .
C13 C 0.78074(14) 0.42786(11) 0.02454(13) 0.0185(4) Uani 1 1 d . . . . .
H13 H 0.746019 0.381919 0.022216 0.022 Uiso 1 1 calc R U . . .
C14 C 0.80240(16) 0.44930(12) -0.05411(14) 0.0221(4) Uani 1 1 d . . . . .
H14 H 0.783237 0.417948 -0.109996 0.027 Uiso 1 1 calc R U . . .
C15 C 0.85227(16) 0.51683(12) -0.05105(15) 0.0233(4) Uani 1 1 d . . . . .
H15 H 0.867907 0.531503 -0.104620 0.028 Uiso 1 1 calc R U . . .
C16 C 0.87910(16) 0.56265(11) 0.02993(15) 0.0227(4) Uani 1 1 d . . . . .
H16 H 0.912226 0.609115 0.031240 0.027 Uiso 1 1 calc R U . . .
C17 C 0.85814(15) 0.54147(10) 0.10945(14) 0.0182(4) Uani 1 1 d . . . . .
H17 H 0.876791 0.573231 0.164902 0.022 Uiso 1 1 calc R U . . .
C18 C 0.82983(14) 0.37341(10) 0.54909(13) 0.0164(3) Uani 1 1 d . . . . .
C19 C 0.93644(15) 0.35594(11) 0.59685(13) 0.0192(4) Uani 1 1 d . . . . .
H19 H 0.979891 0.358286 0.561997 0.023 Uiso 1 1 calc R U . . .
C20 C 0.97914(16) 0.33516(11) 0.69508(14) 0.0226(4) Uani 1 1 d . . . . .
H20 H 1.051299 0.322307 0.726872 0.027 Uiso 1 1 calc R U . . .
C21 C 0.91678(18) 0.33321(13) 0.74626(15) 0.0293(5) Uani 1 1 d . . . . .
H21 H 0.946002 0.319068 0.813428 0.035 Uiso 1 1 calc R U . . .
C22 C 0.81187(18) 0.35175(15) 0.70019(16) 0.0336(5) Uani 1 1 d . . . . .
H22 H 0.769497 0.351082 0.736173 0.040 Uiso 1 1 calc R U . . .
C23 C 0.76760(16) 0.37147(13) 0.60121(15) 0.0254(4) Uani 1 1 d . . . . .
H23 H 0.695142 0.383521 0.569643 0.031 Uiso 1 1 calc R U . . .
C24 C 0.64340(14) 0.42981(10) 0.38922(14) 0.0173(3) Uani 1 1 d . . . . .
C25 C 0.63271(17) 0.50078(12) 0.42219(18) 0.0277(4) Uani 1 1 d . . . . .
H25 H 0.693297 0.529653 0.458503 0.033 Uiso 1 1 calc R U . . .
C26 C 0.53354(18) 0.52923(13) 0.4019(2) 0.0346(5) Uani 1 1 d . . . . .
H26 H 0.526442 0.577361 0.424968 0.042 Uiso 1 1 calc R U . . .
C27 C 0.44495(18) 0.48759(13) 0.34822(18) 0.0313(5) Uani 1 1 d . . . . .
H27 H 0.377206 0.507424 0.333843 0.038 Uiso 1 1 calc R U . . .
C28 C 0.45504(16) 0.41718(13) 0.31551(16) 0.0262(4) Uani 1 1 d . . . . .
H28 H 0.394144 0.388638 0.279070 0.031 Uiso 1 1 calc R U . . .
C29 C 0.55384(15) 0.38799(11) 0.33570(14) 0.0199(4) Uani 1 1 d . . . . .
H29 H 0.560413 0.339589 0.313088 0.024 Uiso 1 1 calc R U . . .

loop_
_atom_site_aniso_label
_atom_site_aniso_U_11
_atom_site_aniso_U_22
_atom_site_aniso_U_33
_atom_site_aniso_U_23
_atom_site_aniso_U_13
_atom_site_aniso_U_12
Pd1 0.01049(6) 0.00996(6) 0.01406(6) 0.00099(5) 0.00146(5) -0.00135(4)
Cl1 0.0209(2) 0.0185(2) 0.0187(2) 0.00333(16) 0.00505(17) -0.00662(16)
Cl2 0.0219(2) 0.01297(19) 0.0314(2) -0.00514(17) 0.01026(19) -0.00446(16)
P1 0.00979(19) 0.01014(19) 0.01228(19) 0.00092(15) 0.00069(16) 0.00002(14)
P2 0.01070(19) 0.0135(2) 0.0124(2) 0.00005(15) 0.00191(16) -0.00099(15)
N1 0.0106(6) 0.0099(6) 0.0133(7) 0.0008(5) 0.0032(5) -0.0001(5)
B3 0.0121(8) 0.0112(8) 0.0135(8) 0.0011(7) 0.0022(7) 0.0005(6)
B4 0.0134(9) 0.0231(10) 0.0147(9) 0.0032(8) 0.0010(7) 0.0043(7)
B5 0.0161(10) 0.0250(11) 0.0218(10) 0.0050(8) 0.0028(8) 0.0076(8)
B6 0.0164(10) 0.0208(10) 0.0245(11) -0.0012(8) 0.0041(8) 0.0053(8)
B7 0.0128(9) 0.0201(10) 0.0180(9) 0.0034(8) 0.0046(8) 0.0019(7)
B8 0.0110(9) 0.0186(10) 0.0188(10) -0.0028(8) 0.0011(7) -0.0012(7)
B9 0.0128(9) 0.0256(11) 0.0186(10) -0.0006(8) -0.0001(8) 0.0016(8)
B10 0.0123(9) 0.0243(11) 0.0229(11) -0.0006(8) 0.0024(8) 0.0028(8)
B11 0.0134(9) 0.0285(11) 0.0216(10) 0.0005(9) 0.0048(8) 0.0041(8)
B12 0.0115(9) 0.0233(10) 0.0259(11) -0.0005(8) 0.0041(8) -0.0003(8)
C1 0.0124(8) 0.0205(9) 0.0157(8) -0.0023(7) 0.0019(7) 0.0030(6)
C2 0.0143(8) 0.0149(8) 0.0219(9) 0.0027(7) 0.0039(7) 0.0031(6)
C3 0.0183(9) 0.0304(11) 0.0213(10) -0.0106(8) -0.0013(8) 0.0031(8)
C4 0.0185(8) 0.0118(8) 0.0142(8) 0.0004(6) 0.0016(7) -0.0012(6)
C5 0.0132(8) 0.0145(8) 0.0133(8) -0.0007(6) 0.0017(6) -0.0025(6)
C6 0.0107(7) 0.0178(8) 0.0126(8) 0.0016(6) 0.0019(6) 0.0008(6)
C7 0.0128(8) 0.0199(9) 0.0161(8) 0.0010(7) 0.0015(7) -0.0012(6)
C8 0.0136(8) 0.0284(10) 0.0193(9) 0.0029(8) -0.0006(7) -0.0061(7)
C9 0.0099(8) 0.0419(12) 0.0236(10) 0.0084(9) 0.0006(7) 0.0001(8)
C10 0.0147(9) 0.0331(11) 0.0258(10) 0.0087(8) 0.0054(8) 0.0091(8)
C11 0.0148(8) 0.0207(9) 0.0193(9) 0.0039(7) 0.0035(7) 0.0035(7)
C12 0.0101(7) 0.0147(8) 0.0129(7) 0.0026(6) 0.0005(6) 0.0019(6)
C13 0.0153(8) 0.0204(9) 0.0156(8) -0.0010(7) 0.0020(7) -0.0038(7)
C14 0.0203(9) 0.0280(10) 0.0155(9) -0.0028(7) 0.0048(7) -0.0016(8)
C15 0.0216(9) 0.0284(10) 0.0207(9) 0.0052(8) 0.0095(8) 0.0015(8)
C16 0.0234(10) 0.0189(9) 0.0271(10) 0.0048(8) 0.0118(8) -0.0026(7)
C17 0.0175(9) 0.0150(8) 0.0200(9) 0.0010(7) 0.0054(7) -0.0006(6)
C18 0.0173(8) 0.0153(8) 0.0129(8) -0.0004(6) 0.0025(7) -0.0033(6)
C19 0.0187(9) 0.0225(9) 0.0135(8) -0.0016(7) 0.0039(7) -0.0005(7)
C20 0.0201(9) 0.0236(10) 0.0160(9) -0.0007(7) -0.0007(7) -0.0005(7)
C21 0.0273(11) 0.0402(12) 0.0138(9) 0.0021(8) 0.0018(8) -0.0105(9)
C22 0.0260(11) 0.0569(15) 0.0187(10) 0.0009(10) 0.0101(9) -0.0106(10)
C23 0.0158(9) 0.0376(12) 0.0201(9) 0.0012(8) 0.0046(8) -0.0058(8)
C24 0.0145(8) 0.0194(9) 0.0171(8) 0.0030(7) 0.0054(7) 0.0015(7)
C25 0.0199(10) 0.0207(10) 0.0413(12) -0.0036(9) 0.0114(9) -0.0016(8)
C26 0.0276(11) 0.0232(10) 0.0552(16) -0.0025(10) 0.0192(11) 0.0053(9)
C27 0.0207(10) 0.0318(11) 0.0424(13) 0.0050(10) 0.0142(10) 0.0073(8)
C28 0.0140(9) 0.0343(11) 0.0274(10) 0.0001(9) 0.0054(8) -0.0009(8)
C29 0.0149(8) 0.0233(9) 0.0195(9) -0.0003(7) 0.0050(7) -0.0010(7)

loop_
_atom_type_symbol
_atom_type_description
_atom_type_scat_dispersion_real
_atom_type_scat_dispersion_imag
_atom_type_scat_source
C C 0.0033 0.0016 'International Tables Vol C Tables 4.2.6.8 and 6.1.1.4'
H H 0.0000 0.0000 'International Tables Vol C Tables 4.2.6.8 and 6.1.1.4'
B B 0.0013 0.0007 'International Tables Vol C Tables 4.2.6.8 and 6.1.1.4'
N N 0.0061 0.0033 'International Tables Vol C Tables 4.2.6.8 and 6.1.1.4'
P P 0.1023 0.0942 'International Tables Vol C Tables 4.2.6.8 and 6.1.1.4'
Cl Cl 0.1484 0.1585 'International Tables Vol C Tables 4.2.6.8 and 6.1.1.4'
Pd Pd -0.9988 1.0072 'International Tables Vol C Tables 4.2.6.8 and 6.1.1.4'

loop_
_geom_angle_atom_site_label_1
_geom_angle_atom_site_label_2
_geom_angle_atom_site_label_3
_geom_angle
_geom_angle_site_symmetry_1
_geom_angle_site_symmetry_3
_geom_angle_publ_flag
N1 Pd1 P2 94.76(4) . . ?
N1 Pd1 Cl1 178.02(4) . . ?
P2 Pd1 Cl1 84.958(18) . . ?
N1 Pd1 Cl2 89.77(4) . . ?
P2 Pd1 Cl2 174.793(18) . . ?
Cl1 Pd1 Cl2 90.599(18) . . ?
N1 P1 C6 110.33(8) . . ?
N1 P1 C12 111.55(8) . . ?
C6 P1 C12 104.52(8) . . ?
N1 P1 C4 112.65(8) . . ?
C6 P1 C4 108.77(9) . . ?
C12 P1 C4 108.66(8) . . ?
C24 P2 C18 106.01(9) . . ?
C24 P2 C5 106.58(8) . . ?
C18 P2 C5 102.94(8) . . ?
C24 P2 Pd1 113.41(6) . . ?
C18 P2 Pd1 115.09(6) . . ?
C5 P2 Pd1 111.93(6) . . ?
B3 N1 P1 122.92(12) . . ?
B3 N1 Pd1 116.08(11) . . ?
P1 N1 Pd1 111.80(8) . . ?
N1 B3 C2 118.89(15) . . ?
N1 B3 B8 132.85(16) . . ?
C2 B3 B8 101.25(13) . . ?
N1 B3 B4 123.17(16) . . ?
C2 B3 B4 56.96(11) . . ?
B8 B3 B4 59.45(12) . . ?
N1 B3 B7 129.73(15) . . ?
C2 B3 B7 98.67(13) . . ?
B8 B3 B7 59.34(12) . . ?
B4 B3 B7 104.67(14) . . ?
N1 B3 C1 121.64(14) . . ?
C2 B3 C1 54.13(10) . . ?
B8 B3 C1 101.16(13) . . ?
B4 B3 C1 100.38(13) . . ?
B7 B3 C1 55.64(11) . . ?
C2 B4 B5 58.81(12) . . ?
C2 B4 B9 104.61(15) . . ?
B5 B4 B9 60.32(13) . . ?
C2 B4 B8 104.37(15) . . ?
B5 B4 B8 108.90(16) . . ?
B9 B4 B8 60.52(12) . . ?
C2 B4 B3 60.40(11) . . ?
B5 B4 B3 111.29(15) . . ?
B9 B4 B3 110.38(15) . . ?
B8 B4 B3 60.23(11) . . ?
C2 B4 H4 125.1 . . ?
B5 B4 H4 120.3 . . ?
B9 B4 H4 121.8 . . ?
B8 B4 H4 122.6 . . ?
B3 B4 H4 119.1 . . ?
C2 B5 B4 58.54(12) . . ?
C2 B5 B6 59.30(12) . . ?
B4 B5 B6 108.86(15) . . ?
C2 B5 B9 104.22(15) . . ?
B4 B5 B9 60.09(13) . . ?
B6 B5 B9 108.08(17) . . ?
C2 B5 B10 104.64(16) . . ?
B4 B5 B10 108.71(16) . . ?
B6 B5 B10 59.63(13) . . ?
B9 B5 B10 60.35(13) . . ?
C2 B5 H5 125.0 . . ?
B4 B5 H5 121.0 . . ?
B6 B5 H5 121.1 . . ?
B9 B5 H5 122.5 . . ?
B10 B5 H5 122.2 . . ?
C2 B6 C1 56.31(11) . . ?
C2 B6 B11 103.41(15) . . ?
C1 B6 B11 58.58(12) . . ?
C2 B6 B10 104.49(16) . . ?
C1 B6 B10 105.61(15) . . ?
B11 B6 B10 60.68(13) . . ?
C2 B6 B5 58.23(12) . . ?
C1 B6 B5 104.46(15) . . ?
B11 B6 B5 108.28(16) . . ?
B10 B6 B5 60.49(13) . . ?
C2 B6 H6 125.6 . . ?
C1 B6 H6 124.5 . . ?
B11 B6 H6 122.3 . . ?
B10 B6 H6 122.2 . . ?
B5 B6 H6 122.0 . . ?
C1 B7 B8 106.52(15) . . ?
C1 B7 B12 105.43(14) . . ?
B8 B7 B12 60.08(12) . . ?
C1 B7 B11 58.80(12) . . ?
B8 B7 B11 108.45(15) . . ?
B12 B7 B11 59.90(12) . . ?
C1 B7 B3 62.29(11) . . ?
B8 B7 B3 59.76(11) . . ?
B12 B7 B3 109.49(15) . . ?
B11 B7 B3 111.53(15) . . ?
C1 B7 H7 123.2 . . ?
B8 B7 H7 122.4 . . ?
B12 B7 H7 122.4 . . ?
B11 B7 H7 120.7 . . ?
B3 B7 H7 119.0 . . ?
B4 B8 B7 106.52(15) . . ?
B4 B8 B12 107.04(15) . . ?
B7 B8 B12 60.00(12) . . ?
B4 B8 B9 59.58(12) . . ?
B7 B8 B9 107.12(15) . . ?
B12 B8 B9 59.64(13) . . ?
B4 B8 B3 60.32(11) . . ?
B7 B8 B3 60.90(11) . . ?
B12 B8 B3 110.35(15) . . ?
B9 B8 B3 109.68(15) . . ?
B4 B8 H8 122.9 . . ?
B7 B8 H8 122.5 . . ?
B12 B8 H8 121.4 . . ?
B9 B8 H8 121.8 . . ?
B3 B8 H8 119.6 . . ?
B4 B9 B5 59.59(12) . . ?
B4 B9 B12 107.68(15) . . ?
B5 B9 B12 107.86(16) . . ?
B4 B9 B10 108.02(15) . . ?
B5 B9 B10 59.99(13) . . ?
B12 B9 B10 60.53(13) . . ?
B4 B9 B8 59.90(12) . . ?
B5 B9 B8 107.81(15) . . ?
B12 B9 B8 60.12(12) . . ?
B10 B9 B8 108.90(15) . . ?
B4 B9 H9 122.1 . . ?
B5 B9 H9 122.1 . . ?
B12 B9 H9 121.7 . . ?
B10 B9 H9 121.2 . . ?
B8 B9 H9 121.4 . . ?
B6 B10 B5 59.88(13) . . ?
B6 B10 B11 59.64(13) . . ?
B5 B10 B11 106.98(15) . . ?
B6 B10 B9 107.73(16) . . ?
B5 B10 B9 59.66(13) . . ?
B11 B10 B9 107.23(15) . . ?
B6 B10 B12 107.34(15) . . ?
B5 B10 B12 106.76(16) . . ?
B11 B10 B12 59.71(13) . . ?
B9 B10 B12 59.45(13) . . ?
B6 B10 H10 121.8 . . ?
B5 B10 H10 122.4 . . ?
B11 B10 H10 122.3 . . ?
B9 B10 H10 122.0 . . ?
B12 B10 H10 122.4 . . ?
C1 B11 B6 59.62(12) . . ?
C1 B11 B12 104.83(15) . . ?
B6 B11 B12 108.02(17) . . ?
C1 B11 B10 105.64(16) . . ?
B6 B11 B10 59.68(13) . . ?
B12 B11 B10 60.52(13) . . ?
C1 B11 B7 57.89(12) . . ?
B6 B11 B7 107.67(16) . . ?
B12 B11 B7 60.04(12) . . ?
B10 B11 B7 108.28(16) . . ?
C1 B11 H11 124.4 . . ?
B6 B11 H11 121.5 . . ?
B12 B11 H11 122.2 . . ?
B10 B11 H11 121.9 . . ?
B7 B11 H11 121.9 . . ?
B9 B12 B11 107.75(16) . . ?
B9 B12 B7 107.54(15) . . ?
B11 B12 B7 60.07(12) . . ?
B9 B12 B8 60.24(13) . . ?
B11 B12 B8 108.46(15) . . ?
B7 B12 B8 59.92(12) . . ?
B9 B12 B10 60.02(13) . . ?
B11 B12 B10 59.78(13) . . ?
B7 B12 B10 107.72(15) . . ?
B8 B12 B10 108.58(16) . . ?
B9 B12 H12 121.9 . . ?
B11 B12 H12 121.7 . . ?
B7 B12 H12 122.0 . . ?
B8 B12 H12 121.2 . . ?
B10 B12 H12 121.7 . . ?
C3 C1 C2 118.15(17) . . ?
C3 C1 B7 122.30(16) . . ?
C2 C1 B7 109.25(14) . . ?
C3 C1 B11 121.84(17) . . ?
C2 C1 B11 110.03(14) . . ?
B7 C1 B11 63.31(12) . . ?
C3 C1 B6 116.61(16) . . ?
C2 C1 B6 61.49(12) . . ?
B7 C1 B6 113.84(15) . . ?
B11 C1 B6 61.79(13) . . ?
C3 C1 B3 115.71(15) . . ?
C2 C1 B3 61.06(11) . . ?
B7 C1 B3 62.07(11) . . ?
B11 C1 B3 115.04(14) . . ?
B6 C1 B3 114.84(14) . . ?
C1 C2 B4 113.30(15) . . ?
C1 C2 B5 112.66(15) . . ?
B4 C2 B5 62.65(13) . . ?
C1 C2 B6 62.20(12) . . ?
B4 C2 B6 114.89(15) . . ?
B5 C2 B6 62.47(13) . . ?
C1 C2 B3 64.81(11) . . ?
B4 C2 B3 62.64(11) . . ?
B5 C2 B3 116.44(15) . . ?
B6 C2 B3 118.64(15) . . ?
C1 C2 H2 112.6(15) . . ?
B4 C2 H2 122.7(15) . . ?
B5 C2 H2 124.3(15) . . ?
B6 C2 H2 115.9(15) . . ?
B3 C2 H2 111.2(15) . . ?
C1 C3 H3A 109.5 . . ?
C1 C3 H3B 109.5 . . ?
H3A C3 H3B 109.5 . . ?
C1 C3 H3C 109.5 . . ?
H3A C3 H3C 109.5 . . ?
H3B C3 H3C 109.5 . . ?
C5 C4 P1 114.26(12) . . ?
C5 C4 H4A 108.7 . . ?
P1 C4 H4A 108.7 . . ?
C5 C4 H4B 108.7 . . ?
P1 C4 H4B 108.7 . . ?
H4A C4 H4B 107.6 . . ?
C4 C5 P2 116.73(12) . . ?
C4 C5 H5A 108.1 . . ?
P2 C5 H5A 108.1 . . ?
C4 C5 H5B 108.1 . . ?
P2 C5 H5B 108.1 . . ?
H5A C5 H5B 107.3 . . ?
C7 C6 C11 120.05(16) . . ?
C7 C6 P1 120.66(14) . . ?
C11 C6 P1 119.06(14) . . ?
C8 C7 C6 119.38(18) . . ?
C8 C7 H7A 120.3 . . ?
C6 C7 H7A 120.3 . . ?
C9 C8 C7 120.21(19) . . ?
C9 C8 H8A 119.9 . . ?
C7 C8 H8A 119.9 . . ?
C10 C9 C8 120.30(18) . . ?
C10 C9 H9A 119.8 . . ?
C8 C9 H9A 119.8 . . ?
C11 C10 C9 120.31(19) . . ?
C11 C10 H10A 119.8 . . ?
C9 C10 H10A 119.8 . . ?
C10 C11 C6 119.73(19) . . ?
C10 C11 H11A 120.1 . . ?
C6 C11 H11A 120.1 . . ?
C17 C12 C13 119.70(17) . . ?
C17 C12 P1 125.25(14) . . ?
C13 C12 P1 115.03(14) . . ?
C14 C13 C12 120.39(18) . . ?
C14 C13 H13 119.8 . . ?
C12 C13 H13 119.8 . . ?
C13 C14 C15 119.77(18) . . ?
C13 C14 H14 120.1 . . ?
C15 C14 H14 120.1 . . ?
C16 C15 C14 119.97(19) . . ?
C16 C15 H15 120.0 . . ?
C14 C15 H15 120.0 . . ?
C15 C16 C17 120.69(18) . . ?
C15 C16 H16 119.7 . . ?
C17 C16 H16 119.7 . . ?
C16 C17 C12 119.45(18) . . ?
C16 C17 H17 120.3 . . ?
C12 C17 H17 120.3 . . ?
C23 C18 C19 119.39(17) . . ?
C23 C18 P2 120.90(14) . . ?
C19 C18 P2 119.57(14) . . ?
C20 C19 C18 120.30(19) . . ?
C20 C19 H19 119.8 . . ?
C18 C19 H19 119.8 . . ?
C21 C20 C19 119.94(19) . . ?
C21 C20 H20 120.0 . . ?
C19 C20 H20 120.0 . . ?
C20 C21 C22 120.14(19) . . ?
C20 C21 H21 119.9 . . ?
C22 C21 H21 119.9 . . ?
C21 C22 C23 120.5(2) . . ?
C21 C22 H22 119.7 . . ?
C23 C22 H22 119.7 . . ?
C18 C23 C22 119.70(19) . . ?
C18 C23 H23 120.2 . . ?
C22 C23 H23 120.2 . . ?
C29 C24 C25 119.48(18) . . ?
C29 C24 P2 120.56(15) . . ?
C25 C24 P2 119.96(15) . . ?
C26 C25 C24 120.0(2) . . ?
C26 C25 H25 120.0 . . ?
C24 C25 H25 120.0 . . ?
C27 C26 C25 120.2(2) . . ?
C27 C26 H26 119.9 . . ?
C25 C26 H26 119.9 . . ?
C28 C27 C26 120.1(2) . . ?
C28 C27 H27 120.0 . . ?
C26 C27 H27 120.0 . . ?
C27 C28 C29 120.3(2) . . ?
C27 C28 H28 119.9 . . ?
C29 C28 H28 119.9 . . ?
C28 C29 C24 119.96(19) . . ?
C28 C29 H29 120.0 . . ?
C24 C29 H29 120.0 . . ?

loop_
_geom_bond_atom_site_label_1
_geom_bond_atom_site_label_2
_geom_bond_distance
_geom_bond_site_symmetry_2
_geom_bond_publ_flag
Pd1 N1 2.1203(14) . ?
Pd1 P2 2.2278(5) . ?
Pd1 Cl1 2.2883(5) . ?
Pd1 Cl2 2.3940(5) . ?
P1 N1 1.6165(15) . ?
P1 C6 1.7934(18) . ?
P1 C12 1.7988(18) . ?
P1 C4 1.8128(18) . ?
P2 C24 1.8133(19) . ?
P2 C18 1.8175(18) . ?
P2 C5 1.8320(18) . ?
N1 B3 1.444(2) . ?
B3 C2 1.752(3) . ?
B3 B8 1.788(3) . ?
B3 B4 1.790(3) . ?
B3 B7 1.809(3) . ?
B3 C1 1.812(3) . ?
B4 C2 1.690(3) . ?
B4 B5 1.759(3) . ?
B4 B9 1.768(3) . ?
B4 B8 1.774(3) . ?
B4 H4 1.1200 . ?
B5 C2 1.695(3) . ?
B5 B6 1.767(3) . ?
B5 B9 1.773(3) . ?
B5 B10 1.778(3) . ?
B5 H5 1.1200 . ?
B6 C2 1.714(3) . ?
B6 C1 1.725(3) . ?
B6 B11 1.762(3) . ?
B6 B10 1.763(3) . ?
B6 H6 1.1200 . ?
B7 C1 1.690(3) . ?
B7 B8 1.780(3) . ?
B7 B12 1.782(3) . ?
B7 B11 1.782(3) . ?
B7 H7 1.1200 . ?
B8 B12 1.783(3) . ?
B8 B9 1.785(3) . ?
B8 H8 1.1200 . ?
B9 B12 1.774(3) . ?
B9 B10 1.785(3) . ?
B9 H9 1.1200 . ?
B10 B11 1.781(3) . ?
B10 B12 1.794(3) . ?
B10 H10 1.1200 . ?
B11 C1 1.707(3) . ?
B11 B12 1.779(3) . ?
B11 H11 1.1200 . ?
B12 H12 1.1200 . ?
C1 C3 1.512(3) . ?
C1 C2 1.623(3) . ?
C2 H2 0.94(2) . ?
C3 H3A 0.9800 . ?
C3 H3B 0.9800 . ?
C3 H3C 0.9800 . ?
C4 C5 1.538(2) . ?
C4 H4A 0.9900 . ?
C4 H4B 0.9900 . ?
C5 H5A 0.9900 . ?
C5 H5B 0.9900 . ?
C6 C7 1.400(2) . ?
C6 C11 1.400(2) . ?
C7 C8 1.395(3) . ?
C7 H7A 0.9500 . ?
C8 C9 1.387(3) . ?
C8 H8A 0.9500 . ?
C9 C10 1.386(3) . ?
C9 H9A 0.9500 . ?
C10 C11 1.385(3) . ?
C10 H10A 0.9500 . ?
C11 H11A 0.9500 . ?
C12 C17 1.393(2) . ?
C12 C13 1.395(3) . ?
C13 C14 1.384(3) . ?
C13 H13 0.9500 . ?
C14 C15 1.389(3) . ?
C14 H14 0.9500 . ?
C15 C16 1.382(3) . ?
C15 H15 0.9500 . ?
C16 C17 1.389(3) . ?
C16 H16 0.9500 . ?
C17 H17 0.9500 . ?
C18 C23 1.387(3) . ?
C18 C19 1.398(3) . ?
C19 C20 1.390(3) . ?
C19 H19 0.9500 . ?
C20 C21 1.377(3) . ?
C20 H20 0.9500 . ?
C21 C22 1.380(3) . ?
C21 H21 0.9500 . ?
C22 C23 1.395(3) . ?
C22 H22 0.9500 . ?
C23 H23 0.9500 . ?
C24 C29 1.396(3) . ?
C24 C25 1.396(3) . ?
C25 C26 1.389(3) . ?
C25 H25 0.9500 . ?
C26 C27 1.386(3) . ?
C26 H26 0.9500 . ?
C27 C28 1.383(3) . ?
C27 H27 0.9500 . ?
C28 C29 1.389(3) . ?
C28 H28 0.9500 . ?
C29 H29 0.9500 . ?

loop_
_geom_torsion_atom_site_label_1
_geom_torsion_atom_site_label_2
_geom_torsion_atom_site_label_3
_geom_torsion_atom_site_label_4
_geom_torsion
_geom_torsion_site_symmetry_1
_geom_torsion_site_symmetry_2
_geom_torsion_site_symmetry_3
_geom_torsion_site_symmetry_4
_geom_torsion_publ_flag
C6 P1 N1 B3 167.94(14) . . . . ?
C12 P1 N1 B3 52.23(16) . . . . ?
C4 P1 N1 B3 -70.29(16) . . . . ?
C6 P1 N1 Pd1 -46.68(10) . . . . ?
C12 P1 N1 Pd1 -162.39(7) . . . . ?
C4 P1 N1 Pd1 75.08(10) . . . . ?
P1 N1 B3 C2 -175.64(12) . . . . ?
Pd1 N1 B3 C2 40.33(19) . . . . ?
P1 N1 B3 B8 39.7(3) . . . . ?
Pd1 N1 B3 B8 -104.3(2) . . . . ?
P1 N1 B3 B4 116.89(16) . . . . ?
Pd1 N1 B3 B4 -27.1(2) . . . . ?
P1 N1 B3 B7 -42.6(2) . . . . ?
Pd1 N1 B3 B7 173.35(14) . . . . ?
P1 N1 B3 C1 -112.14(16) . . . . ?
Pd1 N1 B3 C1 103.83(15) . . . . ?
N1 B3 B4 C2 105.27(18) . . . . ?
B8 B3 B4 C2 -130.84(15) . . . . ?
B7 B3 B4 C2 -90.89(15) . . . . ?
C1 B3 B4 C2 -33.92(12) . . . . ?
N1 B3 B4 B5 135.88(18) . . . . ?
C2 B3 B4 B5 30.61(15) . . . . ?
B8 B3 B4 B5 -100.23(17) . . . . ?
B7 B3 B4 B5 -60.28(19) . . . . ?
C1 B3 B4 B5 -3.31(19) . . . . ?
N1 B3 B4 B9 -159.09(16) . . . . ?
C2 B3 B4 B9 95.64(17) . . . . ?
B8 B3 B4 B9 -35.19(15) . . . . ?
B7 B3 B4 B9 4.75(19) . . . . ?
C1 B3 B4 B9 61.72(17) . . . . ?
N1 B3 B4 B8 -123.89(19) . . . . ?
C2 B3 B4 B8 130.84(15) . . . . ?
B7 B3 B4 B8 39.95(13) . . . . ?
C1 B3 B4 B8 96.92(14) . . . . ?
B9 B4 B5 C2 -133.17(16) . . . . ?
B8 B4 B5 C2 -95.71(16) . . . . ?
B3 B4 B5 C2 -31.17(15) . . . . ?
C2 B4 B5 B6 32.70(15) . . . . ?
B9 B4 B5 B6 -100.47(18) . . . . ?
B8 B4 B5 B6 -63.0(2) . . . . ?
B3 B4 B5 B6 1.5(2) . . . . ?
C2 B4 B5 B9 133.17(16) . . . . ?
B8 B4 B5 B9 37.47(15) . . . . ?
B3 B4 B5 B9 102.00(17) . . . . ?
C2 B4 B5 B10 96.06(17) . . . . ?
B9 B4 B5 B10 -37.11(15) . . . . ?
B8 B4 B5 B10 0.4(2) . . . . ?
B3 B4 B5 B10 64.9(2) . . . . ?
B4 B5 B6 C2 -32.41(15) . . . . ?
B9 B5 B6 C2 -96.12(16) . . . . ?
B10 B5 B6 C2 -133.52(16) . . . . ?
C2 B5 B6 C1 33.54(14) . . . . ?
B4 B5 B6 C1 1.1(2) . . . . ?
B9 B5 B6 C1 -62.59(19) . . . . ?
B10 B5 B6 C1 -99.99(16) . . . . ?
C2 B5 B6 B11 94.74(16) . . . . ?
B4 B5 B6 B11 62.3(2) . . . . ?
B9 B5 B6 B11 -1.4(2) . . . . ?
B10 B5 B6 B11 -38.78(15) . . . . ?
C2 B5 B6 B10 133.52(16) . . . . ?
B4 B5 B6 B10 101.12(18) . . . . ?
B9 B5 B6 B10 37.40(14) . . . . ?
N1 B3 B7 C1 -105.0(2) . . . . ?
C2 B3 B7 C1 34.69(12) . . . . ?
B8 B3 B7 C1 132.68(14) . . . . ?
B4 B3 B7 C1 92.68(14) . . . . ?
N1 B3 B7 B8 122.4(2) . . . . ?
C2 B3 B7 B8 -97.99(14) . . . . ?
B4 B3 B7 B8 -40.00(13) . . . . ?
C1 B3 B7 B8 -132.68(14) . . . . ?
N1 B3 B7 B12 157.41(18) . . . . ?
C2 B3 B7 B12 -62.94(17) . . . . ?
B8 B3 B7 B12 35.05(14) . . . . ?
B4 B3 B7 B12 -4.96(19) . . . . ?
C1 B3 B7 B12 -97.64(16) . . . . ?
N1 B3 B7 B11 -138.21(18) . . . . ?
C2 B3 B7 B11 1.44(18) . . . . ?
B8 B3 B7 B11 99.43(16) . . . . ?
B4 B3 B7 B11 59.43(18) . . . . ?
C1 B3 B7 B11 -33.25(14) . . . . ?
C2 B4 B8 B7 1.61(18) . . . . ?
B5 B4 B8 B7 63.10(18) . . . . ?
B9 B4 B8 B7 100.48(16) . . . . ?
B3 B4 B8 B7 -41.16(13) . . . . ?
C2 B4 B8 B12 -61.35(17) . . . . ?
B5 B4 B8 B12 0.1(2) . . . . ?
B9 B4 B8 B12 37.52(14) . . . . ?
B3 B4 B8 B12 -104.12(16) . . . . ?
C2 B4 B8 B9 -98.87(16) . . . . ?
B5 B4 B8 B9 -37.38(15) . . . . ?
B3 B4 B8 B9 -141.64(16) . . . . ?
C2 B4 B8 B3 42.77(13) . . . . ?
B5 B4 B8 B3 104.26(16) . . . . ?
B9 B4 B8 B3 141.64(16) . . . . ?
C1 B7 B8 B4 -1.87(18) . . . . ?
B12 B7 B8 B4 -100.47(16) . . . . ?
B11 B7 B8 B4 -63.80(18) . . . . ?
B3 B7 B8 B4 40.88(13) . . . . ?
C1 B7 B8 B12 98.60(16) . . . . ?
B11 B7 B8 B12 36.67(15) . . . . ?
B3 B7 B8 B12 141.35(15) . . . . ?
C1 B7 B8 B9 60.65(18) . . . . ?
B12 B7 B8 B9 -37.94(15) . . . . ?
B11 B7 B8 B9 -1.3(2) . . . . ?
B3 B7 B8 B9 103.40(16) . . . . ?
C1 B7 B8 B3 -42.75(13) . . . . ?
B12 B7 B8 B3 -141.35(15) . . . . ?
B11 B7 B8 B3 -104.68(16) . . . . ?
N1 B3 B8 B4 108.6(2) . . . . ?
C2 B3 B8 B4 -40.29(13) . . . . ?
B7 B3 B8 B4 -133.77(15) . . . . ?
C1 B3 B8 B4 -95.56(14) . . . . ?
N1 B3 B8 B7 -117.6(2) . . . . ?
C2 B3 B8 B7 93.48(14) . . . . ?
B4 B3 B8 B7 133.77(15) . . . . ?
C1 B3 B8 B7 38.21(12) . . . . ?
N1 B3 B8 B12 -152.86(19) . . . . ?
C2 B3 B8 B12 58.25(18) . . . . ?
B4 B3 B8 B12 98.54(17) . . . . ?
B7 B3 B8 B12 -35.23(14) . . . . ?
C1 B3 B8 B12 2.98(18) . . . . ?
N1 B3 B8 B9 143.24(19) . . . . ?
C2 B3 B8 B9 -5.65(19) . . . . ?
B4 B3 B8 B9 34.64(15) . . . . ?
B7 B3 B8 B9 -99.13(16) . . . . ?
C1 B3 B8 B9 -60.92(17) . . . . ?
C2 B4 B9 B5 -40.14(14) . . . . ?
B8 B4 B9 B5 -138.62(16) . . . . ?
B3 B4 B9 B5 -103.55(17) . . . . ?
C2 B4 B9 B12 60.58(18) . . . . ?
B5 B4 B9 B12 100.73(17) . . . . ?
B8 B4 B9 B12 -37.89(15) . . . . ?
B3 B4 B9 B12 -2.8(2) . . . . ?
C2 B4 B9 B10 -3.36(19) . . . . ?
B5 B4 B9 B10 36.79(15) . . . . ?
B8 B4 B9 B10 -101.83(17) . . . . ?
B3 B4 B9 B10 -66.76(19) . . . . ?
C2 B4 B9 B8 98.48(15) . . . . ?
B5 B4 B9 B8 138.62(16) . . . . ?
B3 B4 B9 B8 35.07(14) . . . . ?
C2 B5 B9 B4 39.92(14) . . . . ?
B6 B5 B9 B4 101.80(16) . . . . ?
B10 B5 B9 B4 138.88(16) . . . . ?
C2 B5 B9 B12 -60.50(19) . . . . ?
B4 B5 B9 B12 -100.42(16) . . . . ?
B6 B5 B9 B12 1.4(2) . . . . ?
B10 B5 B9 B12 38.46(14) . . . . ?
C2 B5 B9 B10 -98.96(16) . . . . ?
B4 B5 B9 B10 -138.88(16) . . . . ?
B6 B5 B9 B10 -37.08(14) . . . . ?
C2 B5 B9 B8 3.0(2) . . . . ?
B4 B5 B9 B8 -36.92(15) . . . . ?
B6 B5 B9 B8 64.88(19) . . . . ?
B10 B5 B9 B8 101.96(17) . . . . ?
B7 B8 B9 B4 -99.45(16) . . . . ?
B12 B8 B9 B4 -137.56(16) . . . . ?
B3 B8 B9 B4 -34.94(15) . . . . ?
B4 B8 B9 B5 36.78(15) . . . . ?
B7 B8 B9 B5 -62.67(19) . . . . ?
B12 B8 B9 B5 -100.77(17) . . . . ?
B3 B8 B9 B5 1.8(2) . . . . ?
B4 B8 B9 B12 137.56(16) . . . . ?
B7 B8 B9 B12 38.11(14) . . . . ?
B3 B8 B9 B12 102.62(17) . . . . ?
B4 B8 B9 B10 100.34(17) . . . . ?
B7 B8 B9 B10 0.9(2) . . . . ?
B12 B8 B9 B10 -37.22(15) . . . . ?
B3 B8 B9 B10 65.4(2) . . . . ?
C2 B6 B10 B5 39.55(14) . . . . ?
C1 B6 B10 B5 98.04(16) . . . . ?
B11 B6 B10 B5 136.99(16) . . . . ?
C2 B6 B10 B11 -97.44(16) . . . . ?
C1 B6 B10 B11 -38.95(15) . . . . ?
B5 B6 B10 B11 -136.99(16) . . . . ?
C2 B6 B10 B9 2.5(2) . . . . ?
C1 B6 B10 B9 61.0(2) . . . . ?
B11 B6 B10 B9 99.98(17) . . . . ?
B5 B6 B10 B9 -37.01(15) . . . . ?
C2 B6 B10 B12 -60.1(2) . . . . ?
C1 B6 B10 B12 -1.6(2) . . . . ?
B11 B6 B10 B12 37.32(15) . . . . ?
B5 B6 B10 B12 -99.67(17) . . . . ?
C2 B5 B10 B6 -40.12(14) . . . . ?
B4 B5 B10 B6 -101.36(16) . . . . ?
B9 B5 B10 B6 -138.37(15) . . . . ?
C2 B5 B10 B11 -2.1(2) . . . . ?
B4 B5 B10 B11 -63.4(2) . . . . ?
B6 B5 B10 B11 37.98(15) . . . . ?
B9 B5 B10 B11 -100.38(16) . . . . ?
C2 B5 B10 B9 98.25(16) . . . . ?
B4 B5 B10 B9 37.00(14) . . . . ?
B6 B5 B10 B9 138.37(15) . . . . ?
C2 B5 B10 B12 60.55(19) . . . . ?
B4 B5 B10 B12 -0.7(2) . . . . ?
B6 B5 B10 B12 100.67(16) . . . . ?
B9 B5 B10 B12 -37.70(14) . . . . ?
B4 B9 B10 B6 0.5(2) . . . . ?
B5 B9 B10 B6 37.11(15) . . . . ?
B12 B9 B10 B6 -100.05(16) . . . . ?
B8 B9 B10 B6 -63.0(2) . . . . ?
B4 B9 B10 B5 -36.61(14) . . . . ?
B12 B9 B10 B5 -137.16(15) . . . . ?
B8 B9 B10 B5 -100.12(16) . . . . ?
B4 B9 B10 B11 63.3(2) . . . . ?
B5 B9 B10 B11 99.95(17) . . . . ?
B12 B9 B10 B11 -37.21(15) . . . . ?
B8 B9 B10 B11 -0.2(2) . . . . ?
B4 B9 B10 B12 100.55(16) . . . . ?
B5 B9 B10 B12 137.16(15) . . . . ?
B8 B9 B10 B12 37.04(14) . . . . ?
C2 B6 B11 C1 -35.53(13) . . . . ?
B10 B6 B11 C1 -134.81(16) . . . . ?
B5 B6 B11 C1 -96.11(16) . . . . ?
C2 B6 B11 B12 61.44(18) . . . . ?
C1 B6 B11 B12 96.97(16) . . . . ?
B10 B6 B11 B12 -37.84(15) . . . . ?
B5 B6 B11 B12 0.9(2) . . . . ?
C2 B6 B11 B10 99.28(16) . . . . ?
C1 B6 B11 B10 134.81(16) . . . . ?
B5 B6 B11 B10 38.70(15) . . . . ?
C2 B6 B11 B7 -1.98(19) . . . . ?
C1 B6 B11 B7 33.56(14) . . . . ?
B10 B6 B11 B7 -101.25(17) . . . . ?
B5 B6 B11 B7 -62.55(19) . . . . ?
B6 B10 B11 C1 39.46(14) . . . . ?
B5 B10 B11 C1 1.4(2) . . . . ?
B9 B10 B11 C1 -61.36(19) . . . . ?
B12 B10 B11 C1 -98.45(16) . . . . ?
B5 B10 B11 B6 -38.09(15) . . . . ?
B9 B10 B11 B6 -100.82(17) . . . . ?
B12 B10 B11 B6 -137.92(17) . . . . ?
B6 B10 B11 B12 137.92(17) . . . . ?
B5 B10 B11 B12 99.83(17) . . . . ?
B9 B10 B11 B12 37.10(15) . . . . ?
B6 B10 B11 B7 100.20(17) . . . . ?
B5 B10 B11 B7 62.1(2) . . . . ?
B9 B10 B11 B7 -0.6(2) . . . . ?
B12 B10 B11 B7 -37.72(15) . . . . ?
B8 B7 B11 C1 98.53(16) . . . . ?
B12 B7 B11 C1 135.28(16) . . . . ?
B3 B7 B11 C1 34.58(14) . . . . ?
C1 B7 B11 B6 -34.27(14) . . . . ?
B8 B7 B11 B6 64.27(19) . . . . ?
B12 B7 B11 B6 101.02(17) . . . . ?
B3 B7 B11 B6 0.3(2) . . . . ?
C1 B7 B11 B12 -135.28(16) . . . . ?
B8 B7 B11 B12 -36.75(15) . . . . ?
B3 B7 B11 B12 -100.71(17) . . . . ?
C1 B7 B11 B10 -97.35(17) . . . . ?
B8 B7 B11 B10 1.2(2) . . . . ?
B12 B7 B11 B10 37.93(15) . . . . ?
B3 B7 B11 B10 -62.77(19) . . . . ?
B4 B9 B12 B11 -63.75(19) . . . . ?
B5 B9 B12 B11 -0.8(2) . . . . ?
B10 B9 B12 B11 37.37(14) . . . . ?
B8 B9 B12 B11 -101.54(16) . . . . ?
B4 B9 B12 B7 -0.4(2) . . . . ?
B5 B9 B12 B7 62.52(19) . . . . ?
B10 B9 B12 B7 100.73(16) . . . . ?
B8 B9 B12 B7 -38.18(14) . . . . ?
B4 B9 B12 B8 37.79(14) . . . . ?
B5 B9 B12 B8 100.69(16) . . . . ?
B10 B9 B12 B8 138.91(15) . . . . ?
B4 B9 B12 B10 -101.12(17) . . . . ?
B5 B9 B12 B10 -38.21(14) . . . . ?
B8 B9 B12 B10 -138.91(15) . . . . ?
C1 B11 B12 B9 62.35(18) . . . . ?
B6 B11 B12 B9 0.0(2) . . . . ?
B10 B11 B12 B9 -37.48(15) . . . . ?
B7 B11 B12 B9 100.42(16) . . . . ?
C1 B11 B12 B7 -38.06(14) . . . . ?
B6 B11 B12 B7 -100.42(16) . . . . ?
B10 B11 B12 B7 -137.89(17) . . . . ?
C1 B11 B12 B8 -1.4(2) . . . . ?
B6 B11 B12 B8 -63.74(19) . . . . ?
B10 B11 B12 B8 -101.21(17) . . . . ?
B7 B11 B12 B8 36.69(15) . . . . ?
C1 B11 B12 B10 99.83(17) . . . . ?
B6 B11 B12 B10 37.47(15) . . . . ?
B7 B11 B12 B10 137.89(17) . . . . ?
C1 B7 B12 B9 -62.14(19) . . . . ?
B8 B7 B12 B9 38.32(15) . . . . ?
B11 B7 B12 B9 -100.77(17) . . . . ?
B3 B7 B12 B9 3.4(2) . . . . ?
C1 B7 B12 B11 38.64(15) . . . . ?
B8 B7 B12 B11 139.09(16) . . . . ?
B3 B7 B12 B11 104.17(17) . . . . ?
C1 B7 B12 B8 -100.46(16) . . . . ?
B11 B7 B12 B8 -139.09(16) . . . . ?
B3 B7 B12 B8 -34.92(14) . . . . ?
C1 B7 B12 B10 1.2(2) . . . . ?
B8 B7 B12 B10 101.63(17) . . . . ?
B11 B7 B12 B10 -37.46(15) . . . . ?
B3 B7 B12 B10 66.71(19) . . . . ?
B4 B8 B12 B9 -37.49(14) . . . . ?
B7 B8 B12 B9 -137.07(16) . . . . ?
B3 B8 B12 B9 -101.48(16) . . . . ?
B4 B8 B12 B11 62.83(19) . . . . ?
B7 B8 B12 B11 -36.75(15) . . . . ?
B9 B8 B12 B11 100.33(17) . . . . ?
B3 B8 B12 B11 -1.2(2) . . . . ?
B4 B8 B12 B7 99.58(15) . . . . ?
B9 B8 B12 B7 137.07(16) . . . . ?
B3 B8 B12 B7 35.60(14) . . . . ?
B4 B8 B12 B10 -0.58(19) . . . . ?
B7 B8 B12 B10 -100.16(16) . . . . ?
B9 B8 B12 B10 36.92(14) . . . . ?
B3 B8 B12 B10 -64.56(19) . . . . ?
B6 B10 B12 B9 100.73(17) . . . . ?
B5 B10 B12 B9 37.80(14) . . . . ?
B11 B10 B12 B9 138.01(16) . . . . ?
B6 B10 B12 B11 -37.28(15) . . . . ?
B5 B10 B12 B11 -100.21(17) . . . . ?
B9 B10 B12 B11 -138.01(16) . . . . ?
B6 B10 B12 B7 0.3(2) . . . . ?
B5 B10 B12 B7 -62.6(2) . . . . ?
B11 B10 B12 B7 37.59(15) . . . . ?
B9 B10 B12 B7 -100.42(17) . . . . ?
B6 B10 B12 B8 63.7(2) . . . . ?
B5 B10 B12 B8 0.8(2) . . . . ?
B11 B10 B12 B8 101.00(16) . . . . ?
B9 B10 B12 B8 -37.01(14) . . . . ?
B8 B7 C1 C3 145.71(17) . . . . ?
B12 B7 C1 C3 -151.54(18) . . . . ?
B11 B7 C1 C3 -112.4(2) . . . . ?
B3 B7 C1 C3 104.23(19) . . . . ?
B8 B7 C1 C2 1.42(18) . . . . ?
B12 B7 C1 C2 64.17(18) . . . . ?
B11 B7 C1 C2 103.33(16) . . . . ?
B3 B7 C1 C2 -40.07(13) . . . . ?
B8 B7 C1 B11 -101.91(16) . . . . ?
B12 B7 C1 B11 -39.16(15) . . . . ?
B3 B7 C1 B11 -143.39(15) . . . . ?
B8 B7 C1 B6 -65.10(19) . . . . ?
B12 B7 C1 B6 -2.4(2) . . . . ?
B11 B7 C1 B6 36.81(16) . . . . ?
B3 B7 C1 B6 -106.59(16) . . . . ?
B8 B7 C1 B3 41.49(13) . . . . ?
B12 B7 C1 B3 104.24(16) . . . . ?
B11 B7 C1 B3 143.39(15) . . . . ?
B6 B11 C1 C3 -105.4(2) . . . . ?
B12 B11 C1 C3 152.16(17) . . . . ?
B10 B11 C1 C3 -144.88(18) . . . . ?
B7 B11 C1 C3 113.1(2) . . . . ?
B6 B11 C1 C2 39.46(15) . . . . ?
B12 B11 C1 C2 -63.00(18) . . . . ?
B10 B11 C1 C2 0.0(2) . . . . ?
B7 B11 C1 C2 -102.09(16) . . . . ?
B6 B11 C1 B7 141.55(16) . . . . ?
B12 B11 C1 B7 39.09(14) . . . . ?
B10 B11 C1 B7 102.06(17) . . . . ?
B12 B11 C1 B6 -102.46(17) . . . . ?
B10 B11 C1 B6 -39.49(15) . . . . ?
B7 B11 C1 B6 -141.55(16) . . . . ?
B6 B11 C1 B3 105.99(16) . . . . ?
B12 B11 C1 B3 3.5(2) . . . . ?
B10 B11 C1 B3 66.50(19) . . . . ?
B7 B11 C1 B3 -35.56(14) . . . . ?
C2 B6 C1 C3 -109.17(19) . . . . ?
B11 B6 C1 C3 113.6(2) . . . . ?
B10 B6 C1 C3 153.59(18) . . . . ?
B5 B6 C1 C3 -143.54(18) . . . . ?
B11 B6 C1 C2 -137.20(16) . . . . ?
B10 B6 C1 C2 -97.24(17) . . . . ?
B5 B6 C1 C2 -34.37(14) . . . . ?
C2 B6 C1 B7 99.80(17) . . . . ?
B11 B6 C1 B7 -37.40(16) . . . . ?
B10 B6 C1 B7 2.6(2) . . . . ?
B5 B6 C1 B7 65.4(2) . . . . ?
C2 B6 C1 B11 137.20(16) . . . . ?
B10 B6 C1 B11 39.96(15) . . . . ?
B5 B6 C1 B11 102.83(17) . . . . ?
C2 B6 C1 B3 30.88(14) . . . . ?
B11 B6 C1 B3 -106.32(17) . . . . ?
B10 B6 C1 B3 -66.4(2) . . . . ?
B5 B6 C1 B3 -3.5(2) . . . . ?
N1 B3 C1 C3 4.6(2) . . . . ?
C2 B3 C1 C3 109.40(19) . . . . ?
B8 B3 C1 C3 -154.71(17) . . . . ?
B4 B3 C1 C3 144.66(17) . . . . ?
B7 B3 C1 C3 -114.58(19) . . . . ?
N1 B3 C1 C2 -104.75(18) . . . . ?
B8 B3 C1 C2 95.89(14) . . . . ?
B4 B3 C1 C2 35.26(13) . . . . ?
B7 B3 C1 C2 136.02(15) . . . . ?
N1 B3 C1 B7 119.23(18) . . . . ?
C2 B3 C1 B7 -136.02(15) . . . . ?
B8 B3 C1 B7 -40.13(13) . . . . ?
B4 B3 C1 B7 -100.75(14) . . . . ?
N1 B3 C1 B11 155.24(16) . . . . ?
C2 B3 C1 B11 -100.00(16) . . . . ?
B8 B3 C1 B11 -4.11(19) . . . . ?
B4 B3 C1 B11 -64.74(18) . . . . ?
B7 B3 C1 B11 36.02(15) . . . . ?
N1 B3 C1 B6 -135.77(17) . . . . ?
C2 B3 C1 B6 -31.02(15) . . . . ?
B8 B3 C1 B6 64.87(18) . . . . ?
B4 B3 C1 B6 4.24(19) . . . . ?
B7 B3 C1 B6 105.00(17) . . . . ?
C3 C1 C2 B4 -146.37(16) . . . . ?
B7 C1 C2 B4 -0.4(2) . . . . ?
B11 C1 C2 B4 67.33(19) . . . . ?
B6 C1 C2 B4 106.92(17) . . . . ?
B3 C1 C2 B4 -40.92(14) . . . . ?
C3 C1 C2 B5 144.87(17) . . . . ?
B7 C1 C2 B5 -69.15(18) . . . . ?
B11 C1 C2 B5 -1.4(2) . . . . ?
B6 C1 C2 B5 38.16(15) . . . . ?
B3 C1 C2 B5 -109.69(16) . . . . ?
C3 C1 C2 B6 106.71(18) . . . . ?
B7 C1 C2 B6 -107.31(16) . . . . ?
B11 C1 C2 B6 -39.59(15) . . . . ?
B3 C1 C2 B6 -147.84(15) . . . . ?
C3 C1 C2 B3 -105.45(17) . . . . ?
B7 C1 C2 B3 40.53(13) . . . . ?
B11 C1 C2 B3 108.25(15) . . . . ?
B6 C1 C2 B3 147.84(15) . . . . ?
B5 B4 C2 C1 -104.44(17) . . . . ?
B9 B4 C2 C1 -63.54(18) . . . . ?
B8 B4 C2 C1 -0.81(19) . . . . ?
B3 B4 C2 C1 41.87(14) . . . . ?
B9 B4 C2 B5 40.90(15) . . . . ?
B8 B4 C2 B5 103.64(16) . . . . ?
B3 B4 C2 B5 146.32(16) . . . . ?
B5 B4 C2 B6 -35.54(16) . . . . ?
B9 B4 C2 B6 5.4(2) . . . . ?
B8 B4 C2 B6 68.10(18) . . . . ?
B3 B4 C2 B6 110.78(17) . . . . ?
B5 B4 C2 B3 -146.32(16) . . . . ?
B9 B4 C2 B3 -105.41(16) . . . . ?
B8 B4 C2 B3 -42.68(13) . . . . ?
B4 B5 C2 C1 105.47(17) . . . . ?
B6 B5 C2 C1 -38.05(15) . . . . ?
B9 B5 C2 C1 64.77(19) . . . . ?
B10 B5 C2 C1 2.2(2) . . . . ?
B6 B5 C2 B4 -143.52(17) . . . . ?
B9 B5 C2 B4 -40.70(15) . . . . ?
B10 B5 C2 B4 -103.23(17) . . . . ?
B4 B5 C2 B6 143.52(17) . . . . ?
B9 B5 C2 B6 102.81(17) . . . . ?
B10 B5 C2 B6 40.28(15) . . . . ?
B4 B5 C2 B3 33.37(16) . . . . ?
B6 B5 C2 B3 -110.14(18) . . . . ?
B9 B5 C2 B3 -7.3(2) . . . . ?
B10 B5 C2 B3 -69.9(2) . . . . ?
B11 B6 C2 C1 36.59(14) . . . . ?
B10 B6 C2 C1 99.31(16) . . . . ?
B5 B6 C2 C1 139.99(16) . . . . ?
C1 B6 C2 B4 -104.38(16) . . . . ?
B11 B6 C2 B4 -67.79(19) . . . . ?
B10 B6 C2 B4 -5.1(2) . . . . ?
B5 B6 C2 B4 35.61(16) . . . . ?
C1 B6 C2 B5 -139.99(16) . . . . ?
B11 B6 C2 B5 -103.40(17) . . . . ?
B10 B6 C2 B5 -40.68(15) . . . . ?
C1 B6 C2 B3 -33.28(15) . . . . ?
B11 B6 C2 B3 3.3(2) . . . . ?
B10 B6 C2 B3 66.0(2) . . . . ?
B5 B6 C2 B3 106.71(18) . . . . ?
N1 B3 C2 C1 109.90(18) . . . . ?
B8 B3 C2 C1 -95.73(14) . . . . ?
B4 B3 C2 C1 -137.36(15) . . . . ?
B7 B3 C2 C1 -35.44(12) . . . . ?
N1 B3 C2 B4 -112.74(19) . . . . ?
B8 B3 C2 B4 41.63(14) . . . . ?
B7 B3 C2 B4 101.92(14) . . . . ?
C1 B3 C2 B4 137.36(15) . . . . ?
N1 B3 C2 B5 -146.12(17) . . . . ?
B8 B3 C2 B5 8.2(2) . . . . ?
B4 B3 C2 B5 -33.38(16) . . . . ?
B7 B3 C2 B5 68.54(18) . . . . ?
C1 B3 C2 B5 103.98(18) . . . . ?
N1 B3 C2 B6 142.34(17) . . . . ?
B8 B3 C2 B6 -63.29(19) . . . . ?
B4 B3 C2 B6 -104.92(18) . . . . ?
B7 B3 C2 B6 -3.00(19) . . . . ?
C1 B3 C2 B6 32.44(15) . . . . ?
N1 P1 C4 C5 -27.65(16) . . . . ?
C6 P1 C4 C5 94.99(14) . . . . ?
C12 P1 C4 C5 -151.79(13) . . . . ?
P1 C4 C5 P2 -41.96(18) . . . . ?
C24 P2 C5 C4 -64.27(15) . . . . ?
C18 P2 C5 C4 -175.59(14) . . . . ?
Pd1 P2 C5 C4 60.25(14) . . . . ?
N1 P1 C6 C7 -24.39(18) . . . . ?
C12 P1 C6 C7 95.65(16) . . . . ?
C4 P1 C6 C7 -148.43(15) . . . . ?
N1 P1 C6 C11 161.16(14) . . . . ?
C12 P1 C6 C11 -78.80(16) . . . . ?
C4 P1 C6 C11 37.12(17) . . . . ?
C11 C6 C7 C8 -0.9(3) . . . . ?
P1 C6 C7 C8 -175.28(15) . . . . ?
C6 C7 C8 C9 -0.3(3) . . . . ?
C7 C8 C9 C10 0.7(3) . . . . ?
C8 C9 C10 C11 0.0(3) . . . . ?
C9 C10 C11 C6 -1.2(3) . . . . ?
C7 C6 C11 C10 1.6(3) . . . . ?
P1 C6 C11 C10 176.08(15) . . . . ?
N1 P1 C12 C17 -120.94(16) . . . . ?
C6 P1 C12 C17 119.83(16) . . . . ?
C4 P1 C12 C17 3.84(18) . . . . ?
N1 P1 C12 C13 57.25(15) . . . . ?
C6 P1 C12 C13 -61.97(15) . . . . ?
C4 P1 C12 C13 -177.96(14) . . . . ?
C17 C12 C13 C14 1.6(3) . . . . ?
P1 C12 C13 C14 -176.73(15) . . . . ?
C12 C13 C14 C15 -0.6(3) . . . . ?
C13 C14 C15 C16 -0.6(3) . . . . ?
C14 C15 C16 C17 1.0(3) . . . . ?
C15 C16 C17 C12 0.0(3) . . . . ?
C13 C12 C17 C16 -1.3(3) . . . . ?
P1 C12 C17 C16 176.86(15) . . . . ?
C24 P2 C18 C23 15.34(19) . . . . ?
C5 P2 C18 C23 127.09(17) . . . . ?
Pd1 P2 C18 C23 -110.87(16) . . . . ?
C24 P2 C18 C19 -168.97(15) . . . . ?
C5 P2 C18 C19 -57.22(16) . . . . ?
Pd1 P2 C18 C19 64.83(16) . . . . ?
C23 C18 C19 C20 1.5(3) . . . . ?
P2 C18 C19 C20 -174.29(15) . . . . ?
C18 C19 C20 C21 -1.3(3) . . . . ?
C19 C20 C21 C22 0.1(3) . . . . ?
C20 C21 C22 C23 1.0(4) . . . . ?
C19 C18 C23 C22 -0.4(3) . . . . ?
P2 C18 C23 C22 175.33(18) . . . . ?
C21 C22 C23 C18 -0.9(4) . . . . ?
C18 P2 C24 C29 -109.10(16) . . . . ?
C5 P2 C24 C29 141.73(16) . . . . ?
Pd1 P2 C24 C29 18.12(18) . . . . ?
C18 P2 C24 C25 69.73(18) . . . . ?
C5 P2 C24 C25 -39.44(19) . . . . ?
Pd1 P2 C24 C25 -163.04(15) . . . . ?
C29 C24 C25 C26 0.2(3) . . . . ?
P2 C24 C25 C26 -178.67(19) . . . . ?
C24 C25 C26 C27 -0.6(4) . . . . ?
C25 C26 C27 C28 0.7(4) . . . . ?
C26 C27 C28 C29 -0.4(4) . . . . ?
C27 C28 C29 C24 0.0(3) . . . . ?
C25 C24 C29 C28 0.1(3) . . . . ?
P2 C24 C29 C28 178.96(16) . . . . ?
